data_1564219
loop_
_publ_author_name
'He, Qian'
'Fan, Yue'
'Liu, Yu'
'Rao, Li'
'You, Yun-Xia'
'Su, Yu'
'Zhou, Zhen'
'Xu, You-Kai'
'Zhang, Chuan-Rui'

_publ_section_title
;
 Cryptoyunnanones A--H, Complex Flavanones from Cryptocarya yunnanensis
;
_journal_name_full 'Journal of Natural Products'
_journal_paper_doi 10.1021/acs.jnatprod.1c00287
_journal_year 2021
_chemical_absolute_configuration ad
_chemical_formula_moiety 'C34 H32 O7'
_chemical_formula_sum 'C34 H32 O7'
_chemical_formula_weight 552.59
_space_group_crystal_system orthorhombic
_space_group_IT_number 19
_space_group_name_Hall 'P 2ac 2ab'
_space_group_name_H-M_alt 'P 21 21 21'
_atom_sites_solution_hydrogens geom
_atom_sites_solution_primary dual
_audit_creation_date 2021-02-08
_audit_creation_method
;
Olex2 1.3
(compiled 2020.11.12 svn.r5f609507 for OlexSys, GUI svn.r6226)
;
_cell_angle_alpha 90
_cell_angle_beta 90
_cell_angle_gamma 90
_cell_formula_units_Z 4
_cell_length_a 11.7559(2)
_cell_length_b 14.8246(3)
_cell_length_c 15.3854(3)
_cell_measurement_reflns_used 8194
_cell_measurement_temperature 100.00(10)
_cell_measurement_theta_max 75.3120
_cell_measurement_theta_min 4.1230
_cell_volume 2681.31(9)
_computing_cell_refinement 'CrysAlisPro 1.171.40.84a (Rigaku OD, 2020)'
_computing_data_collection 'CrysAlisPro 1.171.40.84a (Rigaku OD, 2020)'
_computing_data_reduction 'CrysAlisPro 1.171.40.84a (Rigaku OD, 2020)'
_computing_molecular_graphics 'Olex2 1.3 (Dolomanov et al., 2009)'
_computing_publication_material 'Olex2 1.3 (Dolomanov et al., 2009)'
_computing_structure_refinement 'SHELXL 2018/3 (Sheldrick, 2015)'
_computing_structure_solution 'SHELXT 2018/2 (Sheldrick, 2018)'
_diffrn_ambient_environment N~2~
_diffrn_ambient_temperature 100.00(10)
_diffrn_detector 'Hybrid Pixel Array Detector'
_diffrn_detector_area_resol_mean 10.0000
_diffrn_detector_type HyPix
_diffrn_measured_fraction_theta_full 1.000
_diffrn_measured_fraction_theta_max 0.995
_diffrn_measurement_details
;
List of Runs (angles in degrees, time in seconds):

  # Type    Start    End  Width  t~exp~   \w     \q     \k     \f   Frames
--------------------------------------------------------------------------
  1  \w     32.00 120.00   0.50    0.20    --   46.37  38.00 -65.00  176
  2  \w     90.00 178.00   0.50    1.00    --  107.00  61.00-180.00  176
  3  \w     92.00 178.00   0.50    1.00    --  107.00  38.00 -65.00  172
  4  \w    108.00 176.00   0.50    1.00    --  107.00  61.00  90.00  136
  5  \w     92.00 178.00   0.50    1.00    --  107.00  30.00  60.00  172
  6  \w     34.00 106.00   0.50    1.00    --  107.00 -96.00  29.00  144
  7  \w     34.00 112.00   0.50    1.00    --  107.00-125.00  90.00  156
  8  \w     18.00  95.00   0.50    0.20    --   46.37-125.00 -60.00  154
  9  \w     34.00 112.00   0.50    1.00    --  107.00-125.00-180.00  156
 10  \w     35.00 112.00   0.50    1.00    --  107.00-125.00-150.00  154
 11  \w     37.00 105.00   0.50    1.00    --  107.00-125.00 -60.00  136
 12  \w     34.00 106.00   0.50    1.00    --  107.00 -98.00 -67.00  144
 13  \w     34.00 107.00   0.50    1.00    --  107.00 -77.00 -60.00  146
 14  \w     38.00  67.00   0.50    1.00    --  107.00 -61.00-150.00   58
 15  \w     34.00  73.00   0.50    1.00    --  107.00 -61.00-180.00   78
 16  \w     34.00  73.00   0.50    1.00    --  107.00 -61.00 -30.00   78
 17  \w     34.00  73.00   0.50    1.00    --  107.00 -61.00  30.00   78
 18  \w     45.00  72.00   0.50    1.00    --  107.00 -61.00  90.00   54
 19  \w     34.00  73.00   0.50    1.00    --  107.00 -61.00 120.00   78
 20  \w    -29.00  28.00   0.50    0.20    --   46.37 -19.00   0.00  114
 21  \w    -27.00  45.00   0.50    0.20    --   46.37 -38.00 138.00  144
 22  \w    -24.00  29.00   0.50    0.20    --  -46.37  19.00-120.00  106
 23  \w    -69.00 -27.00   0.50    1.00    -- -100.00  61.00 -60.00   84
 24  \w   -106.00 -27.00   0.50    1.00    -- -100.00  96.00 137.00  158
;
_diffrn_measurement_device 'four-circle diffractometer'
_diffrn_measurement_device_type 'XtaLAB Synergy R, DW system, HyPix'
_diffrn_measurement_method '\w scans'
_diffrn_orient_matrix_type 'CrysAlisPro convention (1999,Acta A55,543-557)'
_diffrn_orient_matrix_UB_11 -0.1201517000
_diffrn_orient_matrix_UB_12 -0.0400816000
_diffrn_orient_matrix_UB_13 -0.0104325000
_diffrn_orient_matrix_UB_21 0.0295295000
_diffrn_orient_matrix_UB_22 -0.0294673000
_diffrn_orient_matrix_UB_23 -0.0933205000
_diffrn_orient_matrix_UB_31 0.0432426000
_diffrn_orient_matrix_UB_32 -0.0911863000
_diffrn_orient_matrix_UB_33 0.0348487000
_diffrn_radiation_monochromator mirror
_diffrn_radiation_probe x-ray
_diffrn_radiation_type 'Cu K\a'
_diffrn_radiation_wavelength 1.54184
_diffrn_reflns_av_R_equivalents 0.0698
_diffrn_reflns_av_unetI/netI 0.0565
_diffrn_reflns_Laue_measured_fraction_full 1.000
_diffrn_reflns_Laue_measured_fraction_max 0.995
_diffrn_reflns_limit_h_max 14
_diffrn_reflns_limit_h_min -14
_diffrn_reflns_limit_k_max 15
_diffrn_reflns_limit_k_min -18
_diffrn_reflns_limit_l_max 19
_diffrn_reflns_limit_l_min -19
_diffrn_reflns_number 27863
_diffrn_reflns_point_group_measured_fraction_full 1.000
_diffrn_reflns_point_group_measured_fraction_max 0.989
_diffrn_reflns_theta_full 67.684
_diffrn_reflns_theta_max 76.791
_diffrn_reflns_theta_min 4.141
_diffrn_source 'Rotating-anode X-ray tube'
_diffrn_source_type 'Rigaku (Cu) X-ray Source'
_exptl_absorpt_coefficient_mu 0.777
_exptl_absorpt_correction_T_max 1.00000
_exptl_absorpt_correction_T_min 0.47799
_exptl_absorpt_correction_type multi-scan
_exptl_absorpt_process_details
;
CrysAlisPro 1.171.40.84a (Rigaku Oxford Diffraction, 2020)
Empirical absorption correction using spherical harmonics,
implemented in SCALE3 ABSPACK scaling algorithm.
;
_exptl_crystal_colour colourless
_exptl_crystal_colour_primary colourless
_exptl_crystal_density_diffrn 1.369
_exptl_crystal_description block
_exptl_crystal_F_000 1168
_exptl_crystal_size_max 0.1
_exptl_crystal_size_mid 0.05
_exptl_crystal_size_min 0.05
_refine_diff_density_max 1.204
_refine_diff_density_min -0.245
_refine_diff_density_rms 0.057
_refine_ls_abs_structure_details
;
 Flack x determined using 1925 quotients [(I+)-(I-)]/[(I+)+(I-)]
 (Parsons, Flack and Wagner, Acta Cryst. B69 (2013) 249-259).
;
_refine_ls_abs_structure_Flack -0.06(11)
_refine_ls_extinction_method none
_refine_ls_goodness_of_fit_ref 1.051
_refine_ls_hydrogen_treatment constr
_refine_ls_matrix_type full
_refine_ls_number_parameters 371
_refine_ls_number_reflns 5588
_refine_ls_number_restraints 0
_refine_ls_restrained_S_all 1.051
_refine_ls_R_factor_all 0.0573
_refine_ls_R_factor_gt 0.0498
_refine_ls_shift/su_max 0.000
_refine_ls_shift/su_mean 0.000
_refine_ls_structure_factor_coef Fsqd
_refine_ls_weighting_details 'w=1/[\s^2^(Fo^2^)+(0.0618P)^2^+0.8494P] where P=(Fo^2^+2Fc^2^)/3'
_refine_ls_weighting_scheme calc
_refine_ls_wR_factor_gt 0.1233
_refine_ls_wR_factor_ref 0.1290
_reflns_Friedel_coverage 0.767
_reflns_Friedel_fraction_full 1.000
_reflns_Friedel_fraction_max 0.981
_reflns_number_gt 4920
_reflns_number_total 5588
_reflns_threshold_expression 'I > 2\s(I)'
_cod_data_source_file np1c00287_si_002.cif
_cod_data_source_block liw_24d_210108_2
_cod_database_code 1564219
_shelx_shelxl_version_number 2018/3
_shelx_space_group_comment
;
The symmetry employed for this shelxl refinement is uniquely defined
by the following loop, which should always be used as a source of
symmetry information in preference to the above space-group names.
They are only intended as comments.
;
_shelx_estimated_absorpt_t_max 0.962
_shelx_estimated_absorpt_t_min 0.926
_reflns_odcompleteness_completeness 100.00
_reflns_odcompleteness_iscentric 1
_reflns_odcompleteness_theta 71.98
_olex2_refinement_description
;
1. Fixed Uiso
 At 1.2 times of:
  All C(H) groups, All C(H,H) groups
 At 1.5 times of:
  All O(H) groups
2.a Ternary CH refined with riding coordinates:
 C11(H11), C24(H24), C27(H27), C1(H1)
2.b Secondary CH2 refined with riding coordinates:
 C21(H21A,H21B), C32(H32A,H32B), C25(H25A,H25B), C10(H10A,H10B), C22(H22A,
 H22B), C2(H2A,H2B), C28(H28A,H28B)
2.c Aromatic/amide H refined with riding coordinates:
 C6(H6), C40(H40), C20(H20), C41(H41), C37(H37), C39(H39), C19(H19), C30(H30),
 C38(H38), C16(H16), C17(H17), C29(H29), C18(H18)
2.d Idealised tetrahedral OH refined as rotating group:
 O35(H35)
;
_olex2_submission_special_instructions 'No special instructions were received'
_oxdiff_exptl_absorpt_empirical_details
;
Empirical correction (ABSPACK) includes:
- Absorption correction using spherical harmonics
- Frame scaling
;
_oxdiff_exptl_absorpt_empirical_full_max 1.484
_oxdiff_exptl_absorpt_empirical_full_min 0.603

loop_
_space_group_symop_operation_xyz
'x, y, z'
'-x+1/2, -y, z+1/2'
'-x, y+1/2, -z+1/2'
'x+1/2, -y+1/2, -z'

loop_
_atom_site_label
_atom_site_type_symbol
_atom_site_fract_x
_atom_site_fract_y
_atom_site_fract_z
_atom_site_U_iso_or_equiv
_atom_site_adp_type
_atom_site_occupancy
_atom_site_site_symmetry_order
_atom_site_calc_flag
_atom_site_refinement_flags_posn
_atom_site_refinement_flags_adp
_atom_site_refinement_flags_occupancy
_atom_site_disorder_assembly
_atom_site_disorder_group
O8 O 0.41250(19) 0.48981(15) 0.74246(14) 0.0274(5) Uani 1 1 d . . . . .
O23 O 0.39950(18) 0.59322(14) 0.62815(15) 0.0267(5) Uani 1 1 d . . . . .
O14 O 0.75181(19) 0.36893(15) 0.62021(15) 0.0286(5) Uani 1 1 d . . . . .
O33 O 0.7884(2) 0.79428(16) 0.78038(16) 0.0330(5) Uani 1 1 d . . . . .
O26 O 0.66860(19) 0.75188(15) 0.67804(14) 0.0281(5) Uani 1 1 d . . . . .
O35 O 0.6967(2) 0.38565(18) 0.93016(15) 0.0351(6) Uani 1 1 d . . . . .
H35 H 0.764773 0.373467 0.929448 0.053 Uiso 1 1 calc R U . . .
O34 O 0.8829(2) 0.32587(17) 0.86406(16) 0.0355(6) Uani 1 1 d . . . . .
C11 C 0.5328(3) 0.4384(2) 0.5869(2) 0.0270(6) Uani 1 1 d . . . . .
H11 H 0.560207 0.391880 0.546852 0.032 Uiso 1 1 calc R U . . .
C7 C 0.5168(3) 0.4490(2) 0.7496(2) 0.0279(6) Uani 1 1 d . . . . .
C13 C 0.6869(3) 0.3853(2) 0.6919(2) 0.0259(6) Uani 1 1 d . . . . .
C31 C 0.7635(3) 0.7962(2) 0.7043(2) 0.0280(7) Uani 1 1 d . . . . .
C12 C 0.5798(3) 0.4221(2) 0.6766(2) 0.0270(6) Uani 1 1 d . . . . .
C4 C 0.7273(3) 0.3695(2) 0.7770(2) 0.0289(7) Uani 1 1 d . . . . .
C24 C 0.5200(3) 0.6053(2) 0.6129(2) 0.0250(6) Uani 1 1 d . . . . .
H24 H 0.560089 0.602128 0.668682 0.030 Uiso 1 1 calc R U . . .
C5 C 0.6594(3) 0.3968(2) 0.8483(2) 0.0298(7) Uani 1 1 d . . . . .
C21 C 0.2371(3) 0.5113(2) 0.6680(2) 0.0280(7) Uani 1 1 d . . . . .
H21A H 0.210725 0.453228 0.688836 0.034 Uiso 1 1 calc R U . . .
H21B H 0.202580 0.521581 0.611587 0.034 Uiso 1 1 calc R U . . .
C9 C 0.3657(3) 0.5070(2) 0.6565(2) 0.0264(7) Uani 1 1 d . . . . .
C27 C 0.6519(3) 0.7377(2) 0.5853(2) 0.0276(6) Uani 1 1 d . . . . .
H27 H 0.705832 0.691685 0.565465 0.033 Uiso 1 1 calc R U . . .
C32 C 0.5655(3) 0.5320(2) 0.5533(2) 0.0264(6) Uani 1 1 d . . . . .
H32A H 0.647687 0.536622 0.549890 0.032 Uiso 1 1 calc R U . . .
H32B H 0.534913 0.540317 0.495344 0.032 Uiso 1 1 calc R U . . .
C6 C 0.5548(3) 0.4381(2) 0.8350(2) 0.0294(7) Uani 1 1 d . . . . .
H6 H 0.511209 0.457893 0.881705 0.035 Uiso 1 1 calc R U . . .
C3 C 0.8437(3) 0.3399(2) 0.7906(2) 0.0298(7) Uani 1 1 d . . . . .
C25 C 0.5319(3) 0.7002(2) 0.5764(2) 0.0271(6) Uani 1 1 d . . . . .
H25A H 0.479429 0.739910 0.606511 0.032 Uiso 1 1 calc R U . . .
H25B H 0.510929 0.699662 0.515437 0.032 Uiso 1 1 calc R U . . .
C40 C -0.1210(3) 0.5822(2) 0.6767(3) 0.0359(8) Uani 1 1 d . . . . .
H40 H -0.166860 0.583560 0.627475 0.043 Uiso 1 1 calc R U . . .
C15 C 0.9167(3) 0.3160(2) 0.5466(2) 0.0305(7) Uani 1 1 d . . . . .
C20 C 0.8601(3) 0.3110(2) 0.4673(2) 0.0314(7) Uani 1 1 d . . . . .
H20 H 0.781445 0.304630 0.466589 0.038 Uiso 1 1 calc R U . . .
C10 C 0.4030(3) 0.4339(2) 0.5942(2) 0.0272(6) Uani 1 1 d . . . . .
H10A H 0.368505 0.443341 0.537665 0.033 Uiso 1 1 calc R U . . .
H10B H 0.379735 0.375262 0.615712 0.033 Uiso 1 1 calc R U . . .
C41 C -0.0033(3) 0.5862(2) 0.6685(2) 0.0344(8) Uani 1 1 d . . . . .
H41 H 0.028747 0.591087 0.613434 0.041 Uiso 1 1 calc R U . . .
C22 C 0.1953(3) 0.5842(2) 0.7305(2) 0.0318(7) Uani 1 1 d . . . . .
H22A H 0.230464 0.575302 0.786843 0.038 Uiso 1 1 calc R U . . .
H22B H 0.218605 0.642907 0.708953 0.038 Uiso 1 1 calc R U . . .
C37 C 0.0162(3) 0.5766(2) 0.8221(2) 0.0326(7) Uani 1 1 d . . . . .
H37 H 0.061587 0.573692 0.871545 0.039 Uiso 1 1 calc R U . . .
C36 C 0.0672(3) 0.5829(2) 0.7408(2) 0.0305(7) Uani 1 1 d . . . . .
C1 C 0.8496(3) 0.3096(2) 0.6306(2) 0.0302(7) Uani 1 1 d . . . . .
H1 H 0.821695 0.247657 0.636632 0.036 Uiso 1 1 calc R U . . .
C2 C 0.9170(3) 0.3332(2) 0.7117(2) 0.0317(7) Uani 1 1 d . . . . .
H2A H 0.974667 0.287497 0.721228 0.038 Uiso 1 1 calc R U . . .
H2B H 0.955422 0.390390 0.702781 0.038 Uiso 1 1 calc R U . . .
C39 C -0.1696(3) 0.5764(2) 0.7580(3) 0.0365(8) Uani 1 1 d . . . . .
H39 H -0.248326 0.573586 0.763666 0.044 Uiso 1 1 calc R U . . .
C28 C 0.6718(3) 0.8225(2) 0.5339(2) 0.0295(7) Uani 1 1 d . . . . .
H28A H 0.674413 0.808388 0.472340 0.035 Uiso 1 1 calc R U . . .
H28B H 0.609689 0.864424 0.543567 0.035 Uiso 1 1 calc R U . . .
C19 C 0.9192(3) 0.3153(2) 0.3894(2) 0.0336(7) Uani 1 1 d . . . . .
H19 H 0.880026 0.311300 0.336977 0.040 Uiso 1 1 calc R U . . .
C30 C 0.8256(3) 0.8484(2) 0.6387(2) 0.0335(7) Uani 1 1 d . . . . .
H30 H 0.897644 0.870398 0.651880 0.040 Uiso 1 1 calc R U . . .
C38 C -0.1015(3) 0.5746(3) 0.8309(3) 0.0362(8) Uani 1 1 d . . . . .
H38 H -0.134216 0.572116 0.885863 0.043 Uiso 1 1 calc R U . . .
C16 C 1.0345(3) 0.3255(3) 0.5458(2) 0.0386(8) Uani 1 1 d . . . . .
H16 H 1.073978 0.328381 0.598074 0.046 Uiso 1 1 calc R U . . .
C17 C 1.0935(3) 0.3306(3) 0.4681(3) 0.0418(9) Uani 1 1 d . . . . .
H17 H 1.172170 0.337440 0.468714 0.050 Uiso 1 1 calc R U . . .
C29 C 0.7817(3) 0.8648(2) 0.5613(2) 0.0328(7) Uani 1 1 d . . . . .
H29 H 0.819649 0.903236 0.523287 0.039 Uiso 1 1 calc R U . . .
C18 C 1.0363(3) 0.3257(3) 0.3894(2) 0.0376(8) Uani 1 1 d . . . . .
H18 H 1.076111 0.329273 0.337272 0.045 Uiso 1 1 calc R U . . .

loop_
_atom_site_aniso_label
_atom_site_aniso_U_11
_atom_site_aniso_U_22
_atom_site_aniso_U_33
_atom_site_aniso_U_23
_atom_site_aniso_U_13
_atom_site_aniso_U_12
O8 0.0226(11) 0.0335(11) 0.0262(11) 0.0016(9) -0.0002(9) 0.0031(9)
O23 0.0232(10) 0.0259(11) 0.0309(11) 0.0017(9) 0.0000(9) -0.0012(8)
O14 0.0257(11) 0.0317(11) 0.0284(11) 0.0000(9) -0.0016(9) 0.0042(9)
O33 0.0337(13) 0.0348(12) 0.0305(12) -0.0032(10) -0.0048(10) -0.0036(10)
O26 0.0262(11) 0.0311(11) 0.0269(11) -0.0001(9) -0.0012(9) -0.0046(9)
O35 0.0328(13) 0.0449(14) 0.0274(11) 0.0049(10) -0.0045(10) 0.0018(11)
O34 0.0334(13) 0.0421(14) 0.0311(12) 0.0046(11) -0.0053(10) 0.0048(11)
C11 0.0264(15) 0.0281(15) 0.0264(15) -0.0023(12) -0.0015(12) 0.0021(13)
C7 0.0268(16) 0.0263(14) 0.0306(15) 0.0039(12) -0.0011(13) -0.0025(12)
C13 0.0231(15) 0.0241(14) 0.0304(15) 0.0018(12) -0.0004(12) -0.0011(12)
C31 0.0250(16) 0.0278(15) 0.0311(16) -0.0014(13) -0.0009(13) -0.0015(13)
C12 0.0254(15) 0.0258(14) 0.0297(15) 0.0007(12) -0.0007(13) -0.0014(12)
C4 0.0278(16) 0.0288(15) 0.0300(16) 0.0017(13) -0.0039(13) -0.0025(13)
C24 0.0192(14) 0.0298(15) 0.0262(14) 0.0017(12) -0.0020(11) -0.0013(12)
C5 0.0315(16) 0.0297(15) 0.0280(16) 0.0058(12) -0.0022(13) -0.0045(14)
C21 0.0235(15) 0.0269(15) 0.0338(16) 0.0011(13) -0.0018(13) -0.0012(12)
C9 0.0248(15) 0.0265(15) 0.0279(15) 0.0024(12) -0.0022(12) -0.0015(12)
C27 0.0255(15) 0.0318(16) 0.0255(14) -0.0023(13) 0.0009(12) 0.0007(13)
C32 0.0221(14) 0.0335(16) 0.0237(14) 0.0019(12) 0.0006(11) 0.0009(12)
C6 0.0304(16) 0.0307(16) 0.0272(15) 0.0026(13) 0.0028(13) -0.0016(13)
C3 0.0298(17) 0.0276(15) 0.0318(16) 0.0020(13) -0.0050(14) -0.0019(13)
C25 0.0229(15) 0.0308(16) 0.0275(14) 0.0008(13) -0.0025(12) 0.0014(13)
C40 0.0270(16) 0.0383(18) 0.0425(18) 0.0041(16) -0.0046(14) 0.0038(14)
C15 0.0273(16) 0.0311(16) 0.0332(16) -0.0006(13) -0.0007(13) 0.0049(13)
C20 0.0276(16) 0.0313(16) 0.0353(17) -0.0034(14) -0.0026(14) 0.0017(13)
C10 0.0266(15) 0.0266(15) 0.0285(15) 0.0000(12) -0.0034(12) 0.0001(13)
C41 0.0279(17) 0.0391(19) 0.0360(17) 0.0053(15) 0.0032(14) 0.0005(14)
C22 0.0251(16) 0.0337(17) 0.0365(18) 0.0014(14) 0.0013(13) -0.0011(13)
C37 0.0291(16) 0.0331(16) 0.0357(17) 0.0012(14) -0.0007(14) 0.0016(14)
C36 0.0260(16) 0.0283(15) 0.0371(17) 0.0003(14) 0.0012(14) 0.0012(13)
C1 0.0294(17) 0.0292(15) 0.0320(16) 0.0013(13) -0.0044(14) 0.0039(13)
C2 0.0279(17) 0.0331(17) 0.0342(17) 0.0039(14) -0.0041(14) 0.0031(14)
C39 0.0234(16) 0.0336(17) 0.053(2) 0.0015(16) 0.0008(15) 0.0016(14)
C28 0.0294(16) 0.0308(16) 0.0283(15) 0.0017(13) 0.0013(13) -0.0005(13)
C19 0.0362(19) 0.0337(17) 0.0309(16) -0.0017(13) -0.0058(14) 0.0043(14)
C30 0.0257(16) 0.0364(17) 0.0384(18) -0.0010(15) -0.0009(14) -0.0071(14)
C38 0.0323(17) 0.0368(18) 0.0396(18) 0.0020(15) 0.0073(15) 0.0022(15)
C16 0.0295(18) 0.051(2) 0.0357(18) -0.0049(16) -0.0054(15) 0.0039(16)
C17 0.0269(18) 0.055(2) 0.0432(19) -0.0011(18) 0.0003(15) 0.0044(16)
C29 0.0303(17) 0.0373(18) 0.0309(16) 0.0042(14) 0.0068(13) -0.0053(14)
C18 0.0371(19) 0.0393(19) 0.0365(18) -0.0005(15) 0.0031(15) 0.0051(16)

loop_
_atom_type_symbol
_atom_type_description
_atom_type_scat_dispersion_real
_atom_type_scat_dispersion_imag
_atom_type_scat_source
C C 0.0181 0.0091 'International Tables Vol C Tables 4.2.6.8 and 6.1.1.4'
H H 0.0000 0.0000 'International Tables Vol C Tables 4.2.6.8 and 6.1.1.4'
O O 0.0492 0.0322 'International Tables Vol C Tables 4.2.6.8 and 6.1.1.4'

loop_
_geom_angle_atom_site_label_1
_geom_angle_atom_site_label_2
_geom_angle_atom_site_label_3
_geom_angle
_geom_angle_site_symmetry_1
_geom_angle_site_symmetry_3
_geom_angle_publ_flag
C7 O8 C9 119.2(2) . . ?
C9 O23 C24 116.1(2) . . ?
C13 O14 C1 117.4(2) . . ?
C31 O26 C27 118.2(3) . . ?
C5 O35 H35 109.5 . . ?
C12 C11 H11 110.1 . . ?
C12 C11 C32 111.3(3) . . ?
C12 C11 C10 107.0(3) . . ?
C32 C11 H11 110.1 . . ?
C32 C11 C10 108.3(3) . . ?
C10 C11 H11 110.1 . . ?
O8 C7 C12 122.3(3) . . ?
O8 C7 C6 114.3(3) . . ?
C6 C7 C12 123.4(3) . . ?
O14 C13 C12 116.0(3) . . ?
O14 C13 C4 122.1(3) . . ?
C12 C13 C4 121.8(3) . . ?
O33 C31 O26 118.5(3) . . ?
O33 C31 C30 124.0(3) . . ?
O26 C31 C30 117.4(3) . . ?
C7 C12 C11 119.6(3) . . ?
C13 C12 C11 123.4(3) . . ?
C13 C12 C7 117.0(3) . . ?
C13 C4 C5 118.7(3) . . ?
C13 C4 C3 120.1(3) . . ?
C5 C4 C3 120.4(3) . . ?
O23 C24 H24 108.9 . . ?
O23 C24 C32 110.7(3) . . ?
O23 C24 C25 105.4(2) . . ?
C32 C24 H24 108.9 . . ?
C32 C24 C25 114.0(3) . . ?
C25 C24 H24 108.9 . . ?
O35 C5 C4 120.4(3) . . ?
O35 C5 C6 118.8(3) . . ?
C6 C5 C4 120.8(3) . . ?
H21A C21 H21B 107.5 . . ?
C9 C21 H21A 108.5 . . ?
C9 C21 H21B 108.5 . . ?
C9 C21 C22 115.0(3) . . ?
C22 C21 H21A 108.5 . . ?
C22 C21 H21B 108.5 . . ?
O8 C9 C21 106.1(3) . . ?
O8 C9 C10 109.9(2) . . ?
O23 C9 O8 109.5(2) . . ?
O23 C9 C21 106.1(3) . . ?
O23 C9 C10 111.8(3) . . ?
C10 C9 C21 113.1(3) . . ?
O26 C27 H27 108.5 . . ?
O26 C27 C25 105.4(3) . . ?
O26 C27 C28 112.0(3) . . ?
C25 C27 H27 108.5 . . ?
C28 C27 H27 108.5 . . ?
C28 C27 C25 113.7(3) . . ?
C11 C32 H32A 109.5 . . ?
C11 C32 H32B 109.5 . . ?
C24 C32 C11 110.9(3) . . ?
C24 C32 H32A 109.5 . . ?
C24 C32 H32B 109.5 . . ?
H32A C32 H32B 108.1 . . ?
C7 C6 H6 120.9 . . ?
C5 C6 C7 118.2(3) . . ?
C5 C6 H6 120.9 . . ?
O34 C3 C4 122.2(3) . . ?
O34 C3 C2 121.1(3) . . ?
C4 C3 C2 116.5(3) . . ?
C24 C25 C27 112.9(3) . . ?
C24 C25 H25A 109.0 . . ?
C24 C25 H25B 109.0 . . ?
C27 C25 H25A 109.0 . . ?
C27 C25 H25B 109.0 . . ?
H25A C25 H25B 107.8 . . ?
C41 C40 H40 120.1 . . ?
C39 C40 H40 120.1 . . ?
C39 C40 C41 119.9(4) . . ?
C20 C15 C1 119.6(3) . . ?
C16 C15 C20 118.3(3) . . ?
C16 C15 C1 122.1(3) . . ?
C15 C20 H20 119.5 . . ?
C19 C20 C15 121.1(3) . . ?
C19 C20 H20 119.5 . . ?
C11 C10 H10A 110.2 . . ?
C11 C10 H10B 110.2 . . ?
C9 C10 C11 107.7(3) . . ?
C9 C10 H10A 110.2 . . ?
C9 C10 H10B 110.2 . . ?
H10A C10 H10B 108.5 . . ?
C40 C41 H41 119.3 . . ?
C36 C41 C40 121.3(3) . . ?
C36 C41 H41 119.3 . . ?
C21 C22 H22A 109.2 . . ?
C21 C22 H22B 109.2 . . ?
H22A C22 H22B 107.9 . . ?
C36 C22 C21 112.1(3) . . ?
C36 C22 H22A 109.2 . . ?
C36 C22 H22B 109.2 . . ?
C36 C37 H37 119.4 . . ?
C38 C37 H37 119.4 . . ?
C38 C37 C36 121.2(3) . . ?
C41 C36 C22 120.7(3) . . ?
C41 C36 C37 117.7(3) . . ?
C37 C36 C22 121.6(3) . . ?
O14 C1 C15 106.3(3) . . ?
O14 C1 H1 108.2 . . ?
O14 C1 C2 111.3(3) . . ?
C15 C1 H1 108.2 . . ?
C15 C1 C2 114.5(3) . . ?
C2 C1 H1 108.2 . . ?
C3 C2 C1 112.5(3) . . ?
C3 C2 H2A 109.1 . . ?
C3 C2 H2B 109.1 . . ?
C1 C2 H2A 109.1 . . ?
C1 C2 H2B 109.1 . . ?
H2A C2 H2B 107.8 . . ?
C40 C39 H39 120.0 . . ?
C40 C39 C38 119.9(3) . . ?
C38 C39 H39 120.0 . . ?
C27 C28 H28A 109.7 . . ?
C27 C28 H28B 109.7 . . ?
H28A C28 H28B 108.2 . . ?
C29 C28 C27 109.6(3) . . ?
C29 C28 H28A 109.7 . . ?
C29 C28 H28B 109.7 . . ?
C20 C19 H19 119.9 . . ?
C18 C19 C20 120.1(3) . . ?
C18 C19 H19 119.9 . . ?
C31 C30 H30 119.2 . . ?
C29 C30 C31 121.6(3) . . ?
C29 C30 H30 119.2 . . ?
C37 C38 H38 120.0 . . ?
C39 C38 C37 119.9(4) . . ?
C39 C38 H38 120.0 . . ?
C15 C16 H16 119.6 . . ?
C17 C16 C15 120.8(3) . . ?
C17 C16 H16 119.6 . . ?
C16 C17 H17 119.8 . . ?
C16 C17 C18 120.5(3) . . ?
C18 C17 H17 119.8 . . ?
C28 C29 H29 119.5 . . ?
C30 C29 C28 120.9(3) . . ?
C30 C29 H29 119.5 . . ?
C19 C18 C17 119.2(3) . . ?
C19 C18 H18 120.4 . . ?
C17 C18 H18 120.4 . . ?

loop_
_geom_bond_atom_site_label_1
_geom_bond_atom_site_label_2
_geom_bond_distance
_geom_bond_site_symmetry_2
_geom_bond_publ_flag
O8 C7 1.371(4) . ?
O8 C9 1.455(4) . ?
O23 C24 1.446(4) . ?
O23 C9 1.408(4) . ?
O14 C13 1.364(4) . ?
O14 C1 1.456(4) . ?
O33 C31 1.207(4) . ?
O26 C31 1.356(4) . ?
O26 C27 1.456(4) . ?
O35 H35 0.8200 . ?
O35 C5 1.345(4) . ?
O34 C3 1.238(4) . ?
C11 H11 0.9800 . ?
C11 C12 1.506(4) . ?
C11 C32 1.529(5) . ?
C11 C10 1.531(4) . ?
C7 C12 1.403(5) . ?
C7 C6 1.398(5) . ?
C13 C12 1.392(5) . ?
C13 C4 1.412(5) . ?
C31 C30 1.466(5) . ?
C4 C5 1.416(5) . ?
C4 C3 1.453(5) . ?
C24 H24 0.9800 . ?
C24 C32 1.520(4) . ?
C24 C25 1.522(4) . ?
C5 C6 1.388(5) . ?
C21 H21A 0.9700 . ?
C21 H21B 0.9700 . ?
C21 C9 1.524(4) . ?
C21 C22 1.528(5) . ?
C9 C10 1.511(5) . ?
C27 H27 0.9800 . ?
C27 C25 1.522(5) . ?
C27 C28 1.504(5) . ?
C32 H32A 0.9700 . ?
C32 H32B 0.9700 . ?
C6 H6 0.9300 . ?
C3 C2 1.491(5) . ?
C25 H25A 0.9700 . ?
C25 H25B 0.9700 . ?
C40 H40 0.9300 . ?
C40 C41 1.391(5) . ?
C40 C39 1.377(6) . ?
C15 C20 1.391(5) . ?
C15 C1 1.518(5) . ?
C15 C16 1.391(5) . ?
C20 H20 0.9300 . ?
C20 C19 1.387(5) . ?
C10 H10A 0.9700 . ?
C10 H10B 0.9700 . ?
C41 H41 0.9300 . ?
C41 C36 1.388(5) . ?
C22 H22A 0.9700 . ?
C22 H22B 0.9700 . ?
C22 C36 1.514(5) . ?
C37 H37 0.9300 . ?
C37 C36 1.391(5) . ?
C37 C38 1.390(5) . ?
C1 H1 0.9800 . ?
C1 C2 1.520(5) . ?
C2 H2A 0.9700 . ?
C2 H2B 0.9700 . ?
C39 H39 0.9300 . ?
C39 C38 1.378(6) . ?
C28 H28A 0.9700 . ?
C28 H28B 0.9700 . ?
C28 C29 1.498(5) . ?
C19 H19 0.9300 . ?
C19 C18 1.386(5) . ?
C30 H30 0.9300 . ?
C30 C29 1.320(5) . ?
C38 H38 0.9300 . ?
C16 H16 0.9300 . ?
C16 C17 1.384(6) . ?
C17 H17 0.9300 . ?
C17 C18 1.387(6) . ?
C29 H29 0.9300 . ?
C18 H18 0.9300 . ?

loop_
_geom_torsion_atom_site_label_1
_geom_torsion_atom_site_label_2
_geom_torsion_atom_site_label_3
_geom_torsion_atom_site_label_4
_geom_torsion
_geom_torsion_site_symmetry_1
_geom_torsion_site_symmetry_2
_geom_torsion_site_symmetry_3
_geom_torsion_site_symmetry_4
_geom_torsion_publ_flag
O8 C7 C12 C11 0.2(5) . . . . ?
O8 C7 C12 C13 177.0(3) . . . . ?
O8 C7 C6 C5 179.6(3) . . . . ?
O8 C9 C10 C11 -63.0(3) . . . . ?
O23 C24 C32 C11 -51.9(3) . . . . ?
O23 C24 C25 C27 160.1(3) . . . . ?
O23 C9 C10 C11 58.9(3) . . . . ?
O14 C13 C12 C11 3.7(4) . . . . ?
O14 C13 C12 C7 -173.0(3) . . . . ?
O14 C13 C4 C5 173.6(3) . . . . ?
O14 C13 C4 C3 3.7(5) . . . . ?
O14 C1 C2 C3 50.7(4) . . . . ?
O33 C31 C30 C29 -164.6(4) . . . . ?
O26 C31 C30 C29 11.5(5) . . . . ?
O26 C27 C25 C24 -68.9(3) . . . . ?
O26 C27 C28 C29 48.5(4) . . . . ?
O35 C5 C6 C7 -179.8(3) . . . . ?
O34 C3 C2 C1 153.5(3) . . . . ?
C7 O8 C9 O23 -90.7(3) . . . . ?
C7 O8 C9 C21 155.2(3) . . . . ?
C7 O8 C9 C10 32.6(4) . . . . ?
C13 O14 C1 C15 -170.6(3) . . . . ?
C13 O14 C1 C2 -45.4(4) . . . . ?
C13 C4 C5 O35 -177.7(3) . . . . ?
C13 C4 C5 C6 0.2(5) . . . . ?
C13 C4 C3 O34 179.4(3) . . . . ?
C13 C4 C3 C2 3.7(5) . . . . ?
C31 O26 C27 C25 -171.5(3) . . . . ?
C31 O26 C27 C28 -47.4(4) . . . . ?
C31 C30 C29 C28 -6.6(5) . . . . ?
C12 C11 C32 C24 -59.8(3) . . . . ?
C12 C11 C10 C9 60.5(3) . . . . ?
C12 C7 C6 C5 -1.3(5) . . . . ?
C12 C13 C4 C5 -3.7(5) . . . . ?
C12 C13 C4 C3 -173.6(3) . . . . ?
C4 C13 C12 C11 -178.8(3) . . . . ?
C4 C13 C12 C7 4.5(5) . . . . ?
C4 C5 C6 C7 2.2(5) . . . . ?
C4 C3 C2 C1 -30.7(4) . . . . ?
C24 O23 C9 O8 65.7(3) . . . . ?
C24 O23 C9 C21 179.8(3) . . . . ?
C24 O23 C9 C10 -56.4(3) . . . . ?
C5 C4 C3 O34 9.8(5) . . . . ?
C5 C4 C3 C2 -166.0(3) . . . . ?
C21 C9 C10 C11 178.6(3) . . . . ?
C21 C22 C36 C41 -53.1(4) . . . . ?
C21 C22 C36 C37 125.7(3) . . . . ?
C9 O8 C7 C12 -0.8(4) . . . . ?
C9 O8 C7 C6 178.3(3) . . . . ?
C9 O23 C24 C32 51.9(3) . . . . ?
C9 O23 C24 C25 175.6(2) . . . . ?
C9 C21 C22 C36 -178.3(3) . . . . ?
C27 O26 C31 O33 -166.9(3) . . . . ?
C27 O26 C31 C30 16.7(4) . . . . ?
C27 C28 C29 C30 -23.5(5) . . . . ?
C32 C11 C12 C7 87.6(4) . . . . ?
C32 C11 C12 C13 -89.0(4) . . . . ?
C32 C11 C10 C9 -59.5(3) . . . . ?
C32 C24 C25 C27 -78.4(3) . . . . ?
C6 C7 C12 C11 -178.8(3) . . . . ?
C6 C7 C12 C13 -1.9(5) . . . . ?
C3 C4 C5 O35 -7.9(5) . . . . ?
C3 C4 C5 C6 170.0(3) . . . . ?
C25 C24 C32 C11 -170.4(3) . . . . ?
C25 C27 C28 C29 167.8(3) . . . . ?
C40 C41 C36 C22 178.0(3) . . . . ?
C40 C41 C36 C37 -0.8(5) . . . . ?
C40 C39 C38 C37 -1.5(5) . . . . ?
C15 C20 C19 C18 -0.6(5) . . . . ?
C15 C1 C2 C3 171.2(3) . . . . ?
C15 C16 C17 C18 -0.5(6) . . . . ?
C20 C15 C1 O14 -45.9(4) . . . . ?
C20 C15 C1 C2 -169.2(3) . . . . ?
C20 C15 C16 C17 0.6(6) . . . . ?
C20 C19 C18 C17 0.7(6) . . . . ?
C10 C11 C12 C7 -30.5(4) . . . . ?
C10 C11 C12 C13 152.9(3) . . . . ?
C10 C11 C32 C24 57.5(3) . . . . ?
C41 C40 C39 C38 0.1(5) . . . . ?
C22 C21 C9 O8 59.4(3) . . . . ?
C22 C21 C9 O23 -57.0(4) . . . . ?
C22 C21 C9 C10 180.0(3) . . . . ?
C36 C37 C38 C39 1.8(6) . . . . ?
C1 O14 C13 C12 -164.1(3) . . . . ?
C1 O14 C13 C4 18.5(4) . . . . ?
C1 C15 C20 C19 -179.1(3) . . . . ?
C1 C15 C16 C17 179.7(4) . . . . ?
C39 C40 C41 C36 1.0(6) . . . . ?
C28 C27 C25 C24 168.1(3) . . . . ?
C38 C37 C36 C41 -0.7(5) . . . . ?
C38 C37 C36 C22 -179.4(3) . . . . ?
C16 C15 C20 C19 0.0(5) . . . . ?
C16 C15 C1 O14 135.0(3) . . . . ?
C16 C15 C1 C2 11.7(5) . . . . ?
C16 C17 C18 C19 -0.1(6) . . . . ?
